data_4333227
loop_
_publ_author_name
'Cantorias, Melchor V.'
'Howell, Robertha C.'
'Todaro, Louis'
'Cyr, John E.'
'Berndorff, Dietmar'
'Rogers, Robin D.'
'Francesconi, Lynn C.'

_publ_section_title
;
 MO tripeptide diastereomers (M=99/99mTc, Re): models to identify the
 structure of 99mTc peptide targeted radiopharmaceuticals.
;
_journal_issue 18
_journal_name_full 'Inorganic chemistry'
_journal_page_first 7326
_journal_page_last 7340
_journal_paper_doi 10.1021/ic070077p
_journal_volume 46
_journal_year 2007
_chemical_absolute_configuration ad
_chemical_formula_sum 'C14 H17 N4 O4 Re S'
_chemical_formula_weight 523.58
_chemical_name_systematic
;
 ?
;
_space_group_IT_number 4
_symmetry_cell_setting monoclinic
_symmetry_space_group_name_Hall 'P 2yb'
_symmetry_space_group_name_H-M 'P 1 21 1'
_atom_sites_solution_hydrogens geom
_atom_sites_solution_primary direct
_atom_sites_solution_secondary difmap
_audit_creation_method SHELXL-97
_cell_angle_alpha 90.00
_cell_angle_beta 97.84(3)
_cell_angle_gamma 90.00
_cell_formula_units_Z 2
_cell_length_a 10.520(2)
_cell_length_b 6.8020(14)
_cell_length_c 11.335(2)
_cell_measurement_temperature 100(2)
_cell_volume 803.5(3)
_computing_cell_refinement 'Bruker XSCANS'
_computing_data_collection 'Bruker XSCANS'
_computing_data_reduction 'Bruker SHELXTL'
_computing_molecular_graphics 'Bruker SHELXTL'
_computing_publication_material 'Bruker SHELXTL'
_computing_structure_refinement 'SHELXL-97 (Sheldrick, 1997)'
_computing_structure_solution 'SHELXS-97 (Sheldrick, 1990)'
_diffrn_ambient_temperature 100(2)
_diffrn_measured_fraction_theta_full 0.994
_diffrn_measured_fraction_theta_max 0.994
_diffrn_measurement_device_type 'Bruker-Nonius KappaCCD'
_diffrn_measurement_method '\w scans'
_diffrn_radiation_monochromator graphite
_diffrn_radiation_source 'fine-focus sealed tube'
_diffrn_radiation_type MoK\a
_diffrn_radiation_wavelength 0.71073
_diffrn_reflns_av_R_equivalents 0.0440
_diffrn_reflns_av_sigmaI/netI 0.0440
_diffrn_reflns_limit_h_max 13
_diffrn_reflns_limit_h_min -12
_diffrn_reflns_limit_k_max 8
_diffrn_reflns_limit_k_min -8
_diffrn_reflns_limit_l_max 14
_diffrn_reflns_limit_l_min -10
_diffrn_reflns_number 6177
_diffrn_reflns_theta_full 27.47
_diffrn_reflns_theta_max 27.47
_diffrn_reflns_theta_min 3.50
_exptl_absorpt_coefficient_mu 7.719
_exptl_absorpt_correction_T_max 0.7083
_exptl_absorpt_correction_T_min 0.4244
_exptl_absorpt_correction_type integration
_exptl_absorpt_process_details numerical
_exptl_crystal_density_diffrn 2.164
_exptl_crystal_density_method 'not measured'
_exptl_crystal_F_000 504
_exptl_crystal_size_max 0.13
_exptl_crystal_size_mid 0.06
_exptl_crystal_size_min 0.05
_refine_diff_density_max 1.131
_refine_diff_density_min -1.125
_refine_diff_density_rms 0.124
_refine_ls_abs_structure_details 'Flack H D (1983), Acta Cryst. A39, 876-881, 1345 Friedel pairs'
_refine_ls_abs_structure_Flack -0.009(11)
_refine_ls_extinction_coef 0.0033(4)
_refine_ls_extinction_expression Fc^*^=kFc[1+0.001xFc^2^\l^3^/sin(2\q)]^-1/4^
_refine_ls_extinction_method SHELXL
_refine_ls_goodness_of_fit_ref 1.034
_refine_ls_hydrogen_treatment constr
_refine_ls_matrix_type full
_refine_ls_number_parameters 219
_refine_ls_number_reflns 3333
_refine_ls_number_restraints 1
_refine_ls_restrained_S_all 1.034
_refine_ls_R_factor_all 0.0271
_refine_ls_R_factor_gt 0.0252
_refine_ls_shift/su_max 0.001
_refine_ls_shift/su_mean 0.000
_refine_ls_structure_factor_coef Fsqd
_refine_ls_weighting_details 'calc w=1/[\s^2^(Fo^2^)+(0.0102P)^2^+2.6280P] where P=(Fo^2^+2Fc^2^)/3'
_refine_ls_weighting_scheme calc
_refine_ls_wR_factor_gt 0.0564
_refine_ls_wR_factor_ref 0.0574
_reflns_number_gt 3216
_reflns_number_total 3333
_reflns_threshold_expression >2sigma(I)
_cod_data_source_file ic070077psup3.cif
_cod_data_source_block x1512l
_cod_depositor_comments
;
The following automatic conversions were performed:

'_symmetry_cell_setting' value 'Monoclinic' changed to 'monoclinic'
according to /home/saulius/struct/CIF-dictionaries/cif_core.dic
dictionary named 'cif_core.dic' version 2.4.2 from 2011-04-26.

Automatic conversion script
Id: cif_fix_values 1891 2012-01-12 08:04:46Z andrius 

 Adding full bibliography for 4333225--4333231.cif.
;
_cod_original_sg_symbol_H-M P21
_cod_database_code 4333227

loop_
_symmetry_equiv_pos_as_xyz
'x, y, z'
'-x, y+1/2, -z'

loop_
_atom_site_label
_atom_site_type_symbol
_atom_site_fract_x
_atom_site_fract_y
_atom_site_fract_z
_atom_site_U_iso_or_equiv
_atom_site_adp_type
_atom_site_occupancy
_atom_site_symmetry_multiplicity
_atom_site_calc_flag
_atom_site_refinement_flags
Re Re 0.147643(17) 0.26186(3) 0.220142(15) 0.01707(8) Uani 1 1 d .
S S 0.14063(18) 0.0797(3) 0.05023(15) 0.0317(4) Uani 1 1 d .
O1 O 0.1987(5) 0.1260(6) 0.3410(4) 0.0324(11) Uani 1 1 d .
O3 O -0.0163(5) 0.7758(16) 0.3116(4) 0.0512(15) Uani 1 1 d .
O6 O 0.4240(5) 0.6573(7) 0.1718(5) 0.0416(13) Uani 1 1 d .
O9 O 0.2242(6) 0.5703(10) -0.0486(5) 0.0544(18) Uani 1 1 d .
N1 N -0.0534(5) 0.281(2) 0.2051(6) 0.065(3) Uani 1 1 d .
HN1A H -0.0867 0.2947 0.1262 0.078 Uiso 1 1 calc R
HN1B H -0.0854 0.1665 0.2327 0.078 Uiso 1 1 calc R
N4 N 0.1205(5) 0.5408(7) 0.2600(5) 0.0199(10) Uani 1 1 d .
N7 N 0.2940(5) 0.3857(7) 0.1584(4) 0.0168(10) Uani 1 1 d .
N9 N 0.3648(6) 0.4149(12) -0.1455(6) 0.0497(19) Uani 1 1 d .
HN9A H 0.3425 0.4832 -0.2110 0.060 Uiso 1 1 calc R
HN9B H 0.4250 0.3247 -0.1433 0.060 Uiso 1 1 calc R
C2 C -0.0948(7) 0.4492(15) 0.2733(6) 0.042(2) Uani 1 1 d .
H2A H -0.1759 0.5037 0.2291 0.050 Uiso 1 1 calc R
C3 C 0.0060(7) 0.6072(12) 0.2826(6) 0.0324(16) Uani 1 1 d .
C5 C 0.2314(7) 0.6740(9) 0.2621(7) 0.0286(14) Uani 1 1 d .
H5A H 0.2704 0.6990 0.3453 0.034 Uiso 1 1 calc R
H5B H 0.2038 0.8012 0.2246 0.034 Uiso 1 1 calc R
C6 C 0.3276(6) 0.5751(9) 0.1936(7) 0.0269(14) Uani 1 1 d .
C8 C 0.3519(6) 0.3132(8) 0.0565(6) 0.0225(14) Uani 1 1 d .
H8A H 0.4475 0.3196 0.0755 0.027 Uiso 1 1 calc R
C9 C 0.3079(7) 0.4477(12) -0.0506(7) 0.0348(17) Uani 1 1 d .
C10 C 0.3117(7) 0.1030(10) 0.0326(6) 0.0293(15) Uani 1 1 d .
H10A H 0.3641 0.0147 0.0892 0.035 Uiso 1 1 calc R
H10B H 0.3248 0.0654 -0.0493 0.035 Uiso 1 1 calc R
C20 C -0.1209(6) 0.3857(12) 0.3964(6) 0.0321(16) Uani 1 1 d .
H20A H -0.1352 0.5048 0.4430 0.039 Uiso 1 1 calc R
H20B H -0.0434 0.3192 0.4371 0.039 Uiso 1 1 calc R
C21 C -0.2353(5) 0.2486(18) 0.3978(5) 0.0253(14) Uani 1 1 d .
C22 C -0.3594(6) 0.3214(9) 0.3639(6) 0.0305(16) Uani 1 1 d .
H22A H -0.3708 0.4536 0.3376 0.037 Uiso 1 1 calc R
C23 C -0.4638(6) 0.2047(11) 0.3683(6) 0.036(2) Uani 1 1 d .
H23A H -0.5474 0.2554 0.3439 0.043 Uiso 1 1 calc R
C24 C -0.4488(7) 0.0101(11) 0.4087(6) 0.0333(16) Uani 1 1 d .
H24A H -0.5216 -0.0704 0.4140 0.040 Uiso 1 1 calc R
C25 C -0.3257(8) -0.0629(11) 0.4406(6) 0.0382(18) Uani 1 1 d .
H25A H -0.3132 -0.1950 0.4668 0.046 Uiso 1 1 calc R
C26 C -0.2199(7) 0.0608(11) 0.4339(6) 0.0332(17) Uani 1 1 d .
H26A H -0.1356 0.0106 0.4554 0.040 Uiso 1 1 calc R

loop_
_atom_site_aniso_label
_atom_site_aniso_U_11
_atom_site_aniso_U_22
_atom_site_aniso_U_33
_atom_site_aniso_U_23
_atom_site_aniso_U_13
_atom_site_aniso_U_12
Re 0.02330(12) 0.01628(11) 0.01183(11) -0.00150(16) 0.00312(7) -0.00645(15)
S 0.0379(9) 0.0376(9) 0.0195(8) -0.0135(7) 0.0041(7) -0.0062(7)
O1 0.065(3) 0.0123(18) 0.022(2) 0.0012(18) 0.013(2) -0.004(2)
O3 0.043(3) 0.071(4) 0.040(3) -0.018(5) 0.005(2) 0.022(5)
O6 0.036(3) 0.028(2) 0.066(4) 0.006(3) 0.024(3) -0.010(2)
O9 0.051(3) 0.070(4) 0.049(4) 0.043(3) 0.033(3) 0.041(3)
N1 0.023(3) 0.125(8) 0.051(4) -0.059(6) 0.016(3) -0.034(5)
N4 0.024(3) 0.019(2) 0.017(2) -0.001(2) 0.006(2) 0.001(2)
N7 0.021(2) 0.014(2) 0.015(2) 0.0041(19) 0.0043(19) 0.0033(18)
N9 0.047(4) 0.072(5) 0.034(4) 0.025(4) 0.018(3) 0.035(4)
C2 0.019(3) 0.090(6) 0.016(3) -0.025(4) 0.003(3) -0.001(4)
C3 0.025(3) 0.056(5) 0.017(3) -0.003(3) 0.004(3) 0.018(3)
C5 0.038(4) 0.012(2) 0.038(4) -0.001(3) 0.017(3) -0.005(3)
C6 0.033(3) 0.014(3) 0.037(4) 0.004(3) 0.014(3) -0.002(2)
C8 0.022(3) 0.026(4) 0.022(3) 0.010(2) 0.012(2) 0.011(2)
C9 0.030(4) 0.046(4) 0.032(4) 0.026(3) 0.020(3) 0.023(3)
C10 0.039(4) 0.028(4) 0.021(4) -0.007(3) 0.003(3) 0.013(3)
C20 0.022(3) 0.058(4) 0.015(3) -0.014(3) -0.002(3) 0.007(3)
C21 0.023(2) 0.037(4) 0.015(2) -0.013(4) -0.0011(19) 0.010(4)
C22 0.025(3) 0.032(4) 0.033(4) -0.009(3) 0.000(3) 0.009(2)
C23 0.018(3) 0.060(6) 0.030(3) -0.011(3) 0.005(3) 0.013(3)
C24 0.038(4) 0.045(4) 0.016(3) 0.000(3) 0.005(3) -0.003(3)
C25 0.060(5) 0.033(4) 0.019(3) 0.003(3) -0.005(3) 0.010(3)
C26 0.031(4) 0.043(4) 0.021(3) -0.014(3) -0.013(3) 0.021(3)

loop_
_atom_type_symbol
_atom_type_description
_atom_type_scat_dispersion_real
_atom_type_scat_dispersion_imag
_atom_type_scat_source
C C 0.0033 0.0016 'International Tables Vol C Tables 4.2.6.8 and 6.1.1.4'
H H 0.0000 0.0000 'International Tables Vol C Tables 4.2.6.8 and 6.1.1.4'
N N 0.0061 0.0033 'International Tables Vol C Tables 4.2.6.8 and 6.1.1.4'
O O 0.0106 0.0060 'International Tables Vol C Tables 4.2.6.8 and 6.1.1.4'
S S 0.1246 0.1234 'International Tables Vol C Tables 4.2.6.8 and 6.1.1.4'
Re Re -1.0185 7.2310 'International Tables Vol C Tables 4.2.6.8 and 6.1.1.4'

loop_
_geom_angle_atom_site_label_1
_geom_angle_atom_site_label_2
_geom_angle_atom_site_label_3
_geom_angle
O1 Re N7 110.4(2)
O1 Re N4 112.4(2)
N7 Re N4 79.3(2)
O1 Re N1 107.8(4)
N7 Re N1 140.6(4)
N4 Re N1 77.5(4)
O1 Re S 111.07(16)
N7 Re S 82.46(15)
N4 Re S 136.36(16)
N1 Re S 92.8(2)
C10 S Re 97.2(2)
C2 N1 Re 111.7(5)
C3 N4 C5 121.2(6)
C3 N4 Re 121.8(5)
C5 N4 Re 117.0(4)
C6 N7 C8 115.1(5)
C6 N7 Re 118.6(4)
C8 N7 Re 124.6(4)
N1 C2 C3 109.6(6)
N1 C2 C20 111.2(9)
C3 C2 C20 110.7(5)
O3 C3 N4 125.2(8)
O3 C3 C2 121.9(7)
N4 C3 C2 112.9(7)
N4 C5 C6 107.6(5)
O6 C6 N7 124.0(6)
O6 C6 C5 122.4(6)
N7 C6 C5 113.5(5)
N7 C8 C10 109.0(5)
N7 C8 C9 108.0(5)
C10 C8 C9 112.1(6)
O9 C9 N9 122.7(7)
O9 C9 C8 122.3(6)
N9 C9 C8 114.9(6)
C8 C10 S 108.4(4)
C2 C20 C21 115.2(5)
C26 C21 C22 119.3(8)
C26 C21 C20 121.4(6)
C22 C21 C20 119.2(9)
C23 C22 C21 120.7(7)
C22 C23 C24 120.4(6)
C25 C24 C23 118.9(7)
C24 C25 C26 119.3(7)
C21 C26 C25 121.4(6)

loop_
_geom_bond_atom_site_label_1
_geom_bond_atom_site_label_2
_geom_bond_distance
Re O1 1.678(5)
Re N7 1.965(5)
Re N4 1.980(5)
Re N1 2.103(5)
Re S 2.2828(17)
S C10 1.845(8)
O3 C3 1.224(13)
O6 C6 1.212(8)
O9 C9 1.215(8)
N1 C2 1.479(13)
N4 C3 1.343(8)
N4 C5 1.475(8)
N7 C6 1.381(8)
N7 C8 1.463(8)
N9 C9 1.320(9)
C2 C3 1.503(12)
C2 C20 1.521(10)
C5 C6 1.515(9)
C8 C10 1.505(10)
C8 C9 1.539(8)
C20 C21 1.525(12)
C21 C26 1.344(14)
C21 C22 1.400(9)
C22 C23 1.362(10)
C23 C24 1.402(11)
C24 C25 1.387(11)
C25 C26 1.406(11)

loop_
_geom_hbond_atom_site_label_D
_geom_hbond_atom_site_label_H
_geom_hbond_atom_site_label_A
_geom_hbond_distance_DH
_geom_hbond_distance_HA
_geom_hbond_distance_DA
_geom_hbond_angle_DHA
_geom_hbond_site_symmetry_A
N1 HN1A O9 0.92 2.20 2.750(8) 117.4 2_545
N1 HN1A S 0.92 2.79 3.553(12) 141.4 2
N9 HN9B O6 0.88 2.02 2.877(8) 165.8 2_645
